data_7204969
loop_
_publ_author_name
'Clemente-Le\'on, Miguel'
'Coronado, Eugenio'
'Gim\'enez-Saiz, Carlos'
'G\'omez-Garc\'ia, Carlos J.'
'Mart\'inez-Ferrero, Eugenia'
'Almeida, Manuel'
'Lopes, Elsa B.'

_publ_section_title
;
 Organic/inorganic molecular conductors based upon perylene and
 Lindquist-type polyoxometalates
;
_journal_issue 9
_journal_name_full 'Journal of Materials Chemistry'
_journal_page_first 2176
_journal_paper_doi 10.1039/b103032a
_journal_volume 11
_journal_year 2001
_chemical_formula_sum 'C50 H30 O9.5 V0.5 W2.5'
_chemical_formula_weight 1267.83
_chemical_name_systematic
; 
? 
;
_space_group_IT_number 2
_symmetry_cell_setting triclinic
_symmetry_space_group_name_Hall '-P 1'
_symmetry_space_group_name_H-M 'P -1'
_atom_sites_solution_hydrogens geom
_atom_sites_solution_primary direct
_atom_sites_solution_secondary difmap
_audit_creation_method SHELXL-97
_cell_angle_alpha 82.1386(19)
_cell_angle_beta 83.3466(18)
_cell_angle_gamma 81.4233(18)
_cell_formula_units_Z 2
_cell_length_a 10.9272(9)
_cell_length_b 12.7077(11)
_cell_length_c 13.5723(12)
_cell_measurement_temperature 293(2)
_cell_volume 1837.3(3)
_computing_structure_refinement 'SHELXL-97 (Sheldrick, 1997)'
_diffrn_ambient_temperature 293(2)
_diffrn_measured_fraction_theta_full 0.950
_diffrn_measured_fraction_theta_max 0.950
_diffrn_measurement_device_type 'Bruker CCD area detector diffractometer'
_diffrn_measurement_method 'omega scans'
_diffrn_radiation_monochromator graphite
_diffrn_radiation_source 'fine-focus sealed tube'
_diffrn_radiation_type MoK\a
_diffrn_radiation_wavelength 0.71069
_diffrn_reflns_av_R_equivalents 0.0553
_diffrn_reflns_av_sigmaI/netI 0.1203
_diffrn_reflns_limit_h_max 15
_diffrn_reflns_limit_h_min -15
_diffrn_reflns_limit_k_max 17
_diffrn_reflns_limit_k_min -17
_diffrn_reflns_limit_l_max 18
_diffrn_reflns_limit_l_min -19
_diffrn_reflns_number 21636
_diffrn_reflns_theta_full 30.59
_diffrn_reflns_theta_max 30.59
_diffrn_reflns_theta_min 1.52
_exptl_absorpt_coefficient_mu 8.001
_exptl_absorpt_correction_T_max 0.3799
_exptl_absorpt_correction_T_min 0.3269
_exptl_absorpt_correction_type 'multi-scan (SADABS; Sheldrick, 1996)'
_exptl_crystal_colour black
_exptl_crystal_density_diffrn 2.292
_exptl_crystal_density_meas ?
_exptl_crystal_density_method 'not measured'
_exptl_crystal_description prism
_exptl_crystal_F_000 1205
_exptl_crystal_size_max 0.18
_exptl_crystal_size_mid 0.17
_exptl_crystal_size_min 0.15
_refine_diff_density_max 3.166
_refine_diff_density_min -4.407
_refine_diff_density_rms 0.322
_refine_ls_extinction_coef 0.00100(16)
_refine_ls_extinction_expression Fc^*^=kFc[1+0.001xFc^2^\l^3^/sin(2\q)]^-1/4^
_refine_ls_extinction_method SHELXL
_refine_ls_goodness_of_fit_ref 0.906
_refine_ls_hydrogen_treatment mixed
_refine_ls_matrix_type full
_refine_ls_number_parameters 567
_refine_ls_number_reflns 10746
_refine_ls_number_restraints 0
_refine_ls_restrained_S_all 0.906
_refine_ls_R_factor_all 0.1128
_refine_ls_R_factor_gt 0.0562
_refine_ls_shift/su_max 0.001
_refine_ls_shift/su_mean 0.000
_refine_ls_structure_factor_coef Fsqd
_refine_ls_weighting_details 'calc w=1/[\s^2^(Fo^2^)+(0.0786P)^2^+0.0000P] where P=(Fo^2^+2Fc^2^)/3'
_refine_ls_weighting_scheme calc
_refine_ls_wR_factor_gt 0.1272
_refine_ls_wR_factor_ref 0.1432
_reflns_number_gt 6201
_reflns_number_total 10746
_reflns_threshold_expression >2sigma(I)
_cod_data_source_file b103032a.txt
_cod_data_source_block (per)5[VW5O19]_(3)
_cod_depositor_comments
;
The following automatic conversions were performed:
'_atom_site_symetry_multiplicity' tag replaced with
'_atom_site_symmetry_multiplicity'.

Automatic conversion script
Id: cif_correct_tags 1440 2010-10-19 06:21:57Z saulius 

The following automatic conversions were performed:
'_symmetry_cell_setting' value 'Triclinic' changed to 'triclinic'
according to '/home/saulius/struct/CIF-dictionaries/cif_core.dic'
dictionary named 'cif_core.dic' version 2.4.1 from 2010-06-29.

Automatic conversion script
Id: cif_fix_enum 1527 2010-12-29 10:47:43Z saulius 

The following automatic conversions were performed:

'_exptl_crystal_density_meas' value 'none' was changed to '?' - the
value is perceived as not measured.

Automatic conversion script
Id: cif_fix_values 3008 2015-01-20 13:52:24Z robertas 
;
_cod_original_formula_sum 'C50 H30 O9.50 V0.50 W2.50'
_cod_database_code 7204969

loop_
_symmetry_equiv_pos_as_xyz
'x, y, z'
'-x, -y, -z'

loop_
_atom_site_label
_atom_site_type_symbol
_atom_site_fract_x
_atom_site_fract_y
_atom_site_fract_z
_atom_site_U_iso_or_equiv
_atom_site_adp_type
_atom_site_occupancy
_atom_site_symmetry_multiplicity
_atom_site_calc_flag
_atom_site_refinement_flags
_atom_site_disorder_assembly
_atom_site_disorder_group
W1 W 0.99425(4) -0.13323(3) -0.09819(3) 0.02274(12) Uani 0.83 1 d P . .
V1 V 0.99425(4) -0.13323(3) -0.09819(3) 0.02274(12) Uani 0.17 1 d P . .
W2 W 0.78598(4) 0.02934(3) 0.01862(4) 0.02806(13) Uani 0.83 1 d P . .
V2 V 0.78598(4) 0.02934(3) 0.01862(4) 0.02806(13) Uani 0.17 1 d P . .
W3 W 0.99799(4) -0.12417(3) 0.14120(3) 0.02516(12) Uani 0.83 1 d P . .
V3 V 0.99799(4) -0.12417(3) 0.14120(3) 0.02516(12) Uani 0.17 1 d P . .
O1 O 1.1700(5) -0.1326(5) -0.0922(5) 0.0282(15) Uani 1 1 d . . .
O2 O 0.9934(6) -0.2092(5) 0.0348(5) 0.0297(15) Uani 1 1 d . . .
O3 O 0.9891(7) -0.2319(6) -0.1679(6) 0.0441(19) Uani 1 1 d . . .
O4 O 1.1721(6) -0.1237(5) 0.0997(5) 0.0279(15) Uani 1 1 d . . .
O5 O 1.0012(6) 0.0064(5) 0.1929(5) 0.0291(15) Uani 1 1 d . . .
O6 O 0.8211(5) -0.0839(5) -0.0646(5) 0.0250(14) Uani 1 1 d . . .
O7 O 0.8243(5) -0.0745(5) 0.1281(5) 0.0256(14) Uani 1 1 d . . .
O8 O 0.6296(6) 0.0498(5) 0.0325(5) 0.0349(17) Uani 1 1 d . . .
O9 O 0.9949(7) -0.2160(6) 0.2435(6) 0.0428(19) Uani 1 1 d . . .
O10 O 1.0000 0.0000 0.0000 0.0197(18) Uani 1 2 d S . .
C1 C 0.4004(8) 0.4362(7) -0.1069(7) 0.0234(19) Uani 1 1 d . . .
C2 C 1.3787(8) -0.4523(7) -0.1084(7) 0.0237(19) Uani 1 1 d . . .
C3 C 1.2545(8) -0.4019(8) -0.0923(7) 0.029(2) Uani 1 1 d . . .
H3 H 1.2392 -0.3277 -0.0937 0.058(7) Uiso 1 1 calc R . .
C4 C 0.8435(9) -0.5398(8) 0.0746(8) 0.035(2) Uani 1 1 d . . .
H4 H 0.9240 -0.5746 0.0630 0.058(7) Uiso 1 1 calc R . .
C5 C 0.8235(9) -0.4299(8) 0.0738(8) 0.033(2) Uani 1 1 d . . .
H5 H 0.8909 -0.3915 0.0629 0.058(7) Uiso 1 1 calc R . .
C6 C 0.7024(8) -0.3750(8) 0.0893(7) 0.027(2) Uani 1 1 d . . .
C7 C 0.6832(8) -0.2636(7) 0.0842(7) 0.029(2) Uani 1 1 d . . .
H7 H 0.7501 -0.2246 0.0707 0.058(7) Uiso 1 1 calc R . .
C8 C 0.4369(10) 0.2119(8) -0.0994(8) 0.033(2) Uani 1 1 d . . .
H8 H 0.4495 0.1378 -0.0986 0.058(7) Uiso 1 1 calc R . .
C9 C 0.5373(9) 0.2662(7) -0.1157(7) 0.029(2) Uani 1 1 d . . .
H9 H 0.6169 0.2285 -0.1236 0.058(7) Uiso 1 1 calc R . .
C10 C 0.5220(8) 0.3794(7) -0.1207(7) 0.0220(18) Uani 1 1 d . . .
C11 C 0.6244(8) -0.5578(7) -0.1375(7) 0.0232(19) Uani 1 1 d . . .
C12 C 0.7487(8) -0.6103(8) -0.1501(7) 0.029(2) Uani 1 1 d . . .
H12 H 0.7636 -0.6847 -0.1460 0.058(7) Uiso 1 1 calc R . .
C13 C 0.8484(9) -0.5511(8) -0.1686(8) 0.036(2) Uani 1 1 d . . .
H13 H 0.9290 -0.5861 -0.1785 0.058(7) Uiso 1 1 calc R . .
C14 C 0.8286(8) -0.4424(8) -0.1724(8) 0.032(2) Uani 1 1 d . . .
H14 H 0.8960 -0.4039 -0.1838 0.058(7) Uiso 1 1 calc R . .
C15 C 0.7072(8) -0.3874(7) -0.1592(7) 0.027(2) Uani 1 1 d . . .
C16 C 0.6866(9) -0.2754(8) -0.1615(8) 0.035(2) Uani 1 1 d . . .
H16 H 0.7533 -0.2362 -0.1738 0.058(7) Uiso 1 1 calc R . .
C17 C 0.5664(10) -0.2237(8) -0.1453(8) 0.040(3) Uani 1 1 d . . .
H17 H 0.5536 -0.1496 -0.1458 0.058(7) Uiso 1 1 calc R . .
C18 C 1.4672(9) -0.2781(8) -0.1286(7) 0.031(2) Uani 1 1 d . . .
H18 H 1.3877 -0.2409 -0.1182 0.058(7) Uiso 1 1 calc R . .
C19 C 1.4826(8) -0.3909(7) -0.1270(7) 0.025(2) Uani 1 1 d . . .
C20 C 0.6037(8) -0.4481(7) -0.1415(6) 0.0205(18) Uani 1 1 d . . .
C21 C 0.6483(12) -0.4959(9) -0.3965(8) 0.043(3) Uani 1 1 d . . .
C22 C 0.5863(13) -0.3906(10) -0.3948(8) 0.048(3) Uani 1 1 d . . .
C23 C 0.6578(16) -0.3080(10) -0.4074(9) 0.060(4) Uani 1 1 d . . .
H23 H 0.6183 -0.2382 -0.4047 0.058(7) Uiso 1 1 calc R . .
C24 C 0.7841(17) -0.3249(14) -0.4236(11) 0.078(5) Uani 1 1 d . . .
H24 H 0.8295 -0.2674 -0.4341 0.058(7) Uiso 1 1 calc R . .
C25 C 0.8434(16) -0.4280(13) -0.4244(10) 0.072(4) Uani 1 1 d . . .
H25 H 0.9297 -0.4403 -0.4353 0.058(7) Uiso 1 1 calc R . .
C26 C 0.7749(13) -0.5147(10) -0.4088(9) 0.051(3) Uani 1 1 d . . .
C27 C 0.8373(14) -0.6203(12) -0.4076(9) 0.065(4) Uani 1 1 d . . .
H27 H 0.9237 -0.6326 -0.4155 0.058(7) Uiso 1 1 calc R . .
C28 C 0.7698(14) 0.2953(11) -0.3945(10) 0.061(4) Uani 1 1 d . . .
H28 H 0.8106 0.2256 -0.3936 0.058(7) Uiso 1 1 calc R . .
C29 C 0.6417(13) 0.3133(10) -0.3829(9) 0.050(3) Uani 1 1 d . . .
H29 H 0.5974 0.2551 -0.3750 0.058(7) Uiso 1 1 calc R . .
C30 C 0.5776(11) 0.4157(9) -0.3827(8) 0.041(3) Uani 1 1 d . . .
C31 C 0.4426(12) 0.4342(9) -0.3664(8) 0.043(3) Uani 1 1 d . . .
C32 C 0.3682(12) 0.3532(10) -0.3539(9) 0.050(3) Uani 1 1 d . . .
H32 H 0.4069 0.2836 -0.3589 0.058(7) Uiso 1 1 calc R . .
C33 C 0.2428(14) 0.3688(13) -0.3349(11) 0.068(4) Uani 1 1 d . . .
H33 H 0.1966 0.3118 -0.3262 0.058(7) Uiso 1 1 calc R . .
C34 C 1.1873(15) -0.5293(14) -0.3291(10) 0.075(5) Uani 1 1 d . . .
H34 H 1.1011 -0.5179 -0.3167 0.058(7) Uiso 1 1 calc R . .
C35 C 1.2512(15) -0.4394(12) -0.3405(10) 0.063(4) Uani 1 1 d . . .
C36 C 1.1908(16) -0.3363(15) -0.3348(10) 0.078(5) Uani 1 1 d . . .
H36 H 1.1047 -0.3247 -0.3216 0.058(7) Uiso 1 1 calc R . .
C37 C 1.257(2) -0.2526(13) -0.3482(12) 0.085(5) Uani 1 1 d . . .
H37 H 1.2156 -0.1833 -0.3448 0.058(7) Uiso 1 1 calc R . .
C38 C 1.3803(17) -0.2690(10) -0.3664(10) 0.067(4) Uani 1 1 d . . .
H38 H 1.4232 -0.2101 -0.3732 0.058(7) Uiso 1 1 calc R . .
C39 C 1.4487(15) -0.3696(10) -0.3756(8) 0.055(4) Uani 1 1 d . . .
C40 C 1.3808(13) -0.4579(10) -0.3618(8) 0.048(3) Uani 1 1 d . . .
C41 C 0.6142(10) -0.0047(8) -0.4587(8) 0.036(2) Uani 1 1 d . . .
C42 C 0.4983(10) -0.0191(8) 0.3971(8) 0.036(2) Uani 1 1 d . . .
C43 C 0.5055(11) 0.0360(9) -0.3012(8) 0.043(3) Uani 1 1 d . . .
H43 H 0.4312 0.0527 -0.2621 0.058(7) Uiso 1 1 calc R . .
C44 C 0.6184(12) 0.0290(9) -0.2591(9) 0.048(3) Uani 1 1 d . . .
H44 H 0.6181 0.0408 -0.1929 0.058(7) Uiso 1 1 calc R . .
C45 C 0.7255(12) 0.0057(9) -0.3135(10) 0.053(3) Uani 1 1 d . . .
H45 H 0.7992 0.0021 -0.2844 0.058(7) Uiso 1 1 calc R . .
C46 C 0.7317(12) -0.0143(10) -0.4156(9) 0.048(3) Uani 1 1 d . . .
C47 C 0.8415(12) -0.0424(11) -0.4742(11) 0.059(4) Uani 1 1 d . . .
H47 H 0.9162 -0.0506 -0.4455 0.058(7) Uiso 1 1 calc R . .
C48 C 0.8450(13) -0.0583(13) 0.4306(12) 0.072(4) Uani 1 1 d . . .
H48 H 0.9208 -0.0731 0.3929 0.058(7) Uiso 1 1 calc R . .
C49 C 0.7322(12) -0.0523(12) 0.3872(10) 0.061(4) Uani 1 1 d . . .
H49 H 0.7346 -0.0665 0.3216 0.058(7) Uiso 1 1 calc R . .
C50 C 0.6139(10) -0.0249(9) 0.4425(8) 0.037(2) Uani 1 1 d . . .

loop_
_atom_site_aniso_label
_atom_site_aniso_U_11
_atom_site_aniso_U_22
_atom_site_aniso_U_33
_atom_site_aniso_U_23
_atom_site_aniso_U_13
_atom_site_aniso_U_12
W1 0.01128(18) 0.0196(2) 0.0389(3) -0.01153(18) -0.00139(17) -0.00070(14)
V1 0.01128(18) 0.0196(2) 0.0389(3) -0.01153(18) -0.00139(17) -0.00070(14)
W2 0.01112(19) 0.0248(2) 0.0476(3) -0.00601(19) -0.00271(18) 0.00103(16)
V2 0.01112(19) 0.0248(2) 0.0476(3) -0.00601(19) -0.00271(18) 0.00103(16)
W3 0.01369(19) 0.0228(2) 0.0368(3) 0.00193(18) -0.00318(17) -0.00027(15)
V3 0.01369(19) 0.0228(2) 0.0368(3) 0.00193(18) -0.00318(17) -0.00027(15)
O1 0.013(3) 0.023(3) 0.050(4) -0.010(3) -0.004(3) 0.000(2)
O2 0.020(3) 0.016(3) 0.051(4) -0.001(3) -0.005(3) -0.001(2)
O3 0.026(4) 0.043(4) 0.068(6) -0.027(4) 0.004(4) -0.009(3)
O4 0.016(3) 0.023(3) 0.043(4) 0.002(3) -0.005(3) 0.001(2)
O5 0.025(3) 0.032(4) 0.030(4) -0.003(3) -0.002(3) -0.003(3)
O6 0.012(3) 0.023(3) 0.040(4) -0.006(3) 0.000(3) -0.002(2)
O7 0.008(3) 0.026(3) 0.041(4) -0.002(3) 0.001(3) 0.000(2)
O8 0.015(3) 0.031(4) 0.060(5) -0.009(3) -0.003(3) -0.003(3)
O9 0.025(4) 0.045(4) 0.055(5) 0.005(4) -0.002(3) -0.005(3)
O10 0.018(4) 0.019(4) 0.022(5) -0.004(3) -0.003(3) 0.001(3)
C1 0.014(4) 0.027(5) 0.029(5) -0.007(4) -0.008(4) 0.004(3)
C2 0.016(4) 0.028(5) 0.029(5) -0.009(4) -0.005(4) 0.000(4)
C3 0.013(4) 0.030(5) 0.040(6) -0.002(4) -0.001(4) 0.005(4)
C4 0.011(4) 0.043(6) 0.050(7) -0.013(5) 0.005(4) 0.003(4)
C5 0.017(4) 0.032(5) 0.050(7) 0.003(5) -0.003(4) -0.006(4)
C6 0.017(4) 0.036(5) 0.030(5) -0.005(4) -0.002(4) -0.006(4)
C7 0.019(4) 0.033(5) 0.035(6) -0.002(4) -0.006(4) -0.007(4)
C8 0.039(6) 0.022(5) 0.039(6) -0.001(4) -0.007(5) -0.003(4)
C9 0.028(5) 0.024(5) 0.035(6) 0.001(4) -0.008(4) 0.000(4)
C10 0.013(4) 0.026(4) 0.025(5) -0.003(4) -0.004(3) 0.005(3)
C11 0.012(4) 0.033(5) 0.023(5) -0.001(4) -0.002(3) -0.002(3)
C12 0.013(4) 0.031(5) 0.042(6) -0.005(4) -0.004(4) 0.001(4)
C13 0.015(4) 0.041(6) 0.052(7) -0.002(5) -0.001(4) -0.005(4)
C14 0.015(4) 0.036(5) 0.046(6) -0.005(5) 0.001(4) -0.009(4)
C15 0.016(4) 0.033(5) 0.032(5) -0.006(4) 0.004(4) -0.007(4)
C16 0.024(5) 0.036(6) 0.047(7) -0.007(5) 0.001(5) -0.009(4)
C17 0.041(6) 0.020(5) 0.059(8) -0.011(5) 0.003(5) -0.009(4)
C18 0.022(5) 0.034(5) 0.039(6) -0.013(4) -0.001(4) -0.003(4)
C19 0.017(4) 0.030(5) 0.026(5) -0.001(4) 0.001(4) -0.001(4)
C20 0.015(4) 0.025(4) 0.021(5) -0.002(4) -0.003(3) -0.003(3)
C21 0.061(8) 0.041(6) 0.028(6) -0.001(5) -0.010(5) -0.009(6)
C22 0.070(9) 0.045(7) 0.032(6) 0.002(5) -0.011(6) -0.019(6)
C23 0.094(12) 0.045(7) 0.043(8) -0.002(6) -0.011(8) -0.014(7)
C24 0.094(13) 0.074(11) 0.075(11) 0.000(8) 0.000(9) -0.060(10)
C25 0.071(11) 0.092(12) 0.055(9) 0.001(8) -0.008(8) -0.031(9)
C26 0.060(8) 0.057(8) 0.038(7) 0.009(6) -0.012(6) -0.023(7)
C27 0.056(9) 0.087(11) 0.045(8) 0.000(7) -0.003(7) 0.004(8)
C28 0.059(9) 0.052(8) 0.069(10) -0.006(7) -0.012(7) 0.008(7)
C29 0.063(9) 0.045(7) 0.043(7) -0.004(5) -0.007(6) -0.012(6)
C30 0.051(7) 0.048(7) 0.024(6) -0.002(5) -0.006(5) -0.008(6)
C31 0.055(8) 0.044(6) 0.027(6) -0.005(5) -0.004(5) 0.003(6)
C32 0.052(8) 0.054(7) 0.042(7) -0.001(6) -0.001(6) -0.012(6)
C33 0.054(9) 0.081(11) 0.071(10) -0.005(8) 0.011(7) -0.030(8)
C34 0.057(9) 0.108(14) 0.045(9) 0.000(8) 0.017(7) 0.008(9)
C35 0.076(11) 0.066(9) 0.039(8) -0.011(7) 0.007(7) 0.007(8)
C36 0.066(11) 0.111(14) 0.048(9) -0.021(9) -0.003(7) 0.027(10)
C37 0.111(16) 0.054(10) 0.080(12) -0.013(8) -0.009(11) 0.025(10)
C38 0.105(14) 0.039(7) 0.054(9) -0.013(6) -0.014(8) 0.013(8)
C39 0.094(11) 0.040(7) 0.027(6) 0.003(5) -0.011(7) 0.000(7)
C40 0.065(9) 0.056(8) 0.018(6) -0.005(5) 0.004(5) 0.000(6)
C41 0.033(6) 0.042(6) 0.034(6) -0.006(5) 0.002(5) -0.015(5)
C42 0.038(6) 0.028(5) 0.041(7) 0.001(5) -0.004(5) -0.010(4)
C43 0.042(7) 0.052(7) 0.036(7) -0.004(5) -0.005(5) -0.007(5)
C44 0.048(7) 0.050(7) 0.046(8) -0.011(6) -0.010(6) -0.004(6)
C45 0.053(8) 0.042(7) 0.072(9) 0.005(6) -0.035(7) -0.018(6)
C46 0.048(7) 0.054(7) 0.045(7) 0.000(6) -0.019(6) -0.012(6)
C47 0.033(7) 0.084(10) 0.061(9) 0.001(7) -0.012(6) -0.019(6)
C48 0.032(7) 0.110(13) 0.079(11) -0.015(9) -0.005(7) -0.021(8)
C49 0.037(7) 0.094(11) 0.051(8) -0.017(7) 0.013(6) -0.010(7)
C50 0.033(6) 0.043(6) 0.034(6) -0.005(5) 0.003(5) -0.003(5)

loop_
_atom_type_symbol
_atom_type_description
_atom_type_scat_dispersion_real
_atom_type_scat_dispersion_imag
_atom_type_scat_source
C C 0.0033 0.0016 'International Tables Vol C Tables 4.2.6.8 and 6.1.1.4'
H H 0.0000 0.0000 'International Tables Vol C Tables 4.2.6.8 and 6.1.1.4'
O O 0.0106 0.0060 'International Tables Vol C Tables 4.2.6.8 and 6.1.1.4'
V V 0.3005 0.5294 'International Tables Vol C Tables 4.2.6.8 and 6.1.1.4'
W W -0.8490 6.8722 'International Tables Vol C Tables 4.2.6.8 and 6.1.1.4'

loop_
_geom_angle_atom_site_label_1
_geom_angle_atom_site_label_2
_geom_angle_atom_site_label_3
_geom_angle
_geom_angle_site_symmetry_1
_geom_angle_site_symmetry_3
_geom_angle_publ_flag
O3 W1 O5 104.6(3) . 2_755 ?
O3 W1 O6 102.8(3) . . ?
O5 W1 O6 87.6(3) 2_755 . ?
O3 W1 O2 102.2(3) . . ?
O5 W1 O2 153.2(3) 2_755 . ?
O6 W1 O2 86.8(3) . . ?
O3 W1 O1 103.9(3) . . ?
O5 W1 O1 87.0(3) 2_755 . ?
O6 W1 O1 153.3(3) . . ?
O2 W1 O1 86.3(3) . . ?
O3 W1 O10 178.9(3) . . ?
O5 W1 O10 76.41(19) 2_755 . ?
O6 W1 O10 76.86(18) . . ?
O2 W1 O10 76.83(18) . . ?
O1 W1 O10 76.43(18) . . ?
O8 W2 O7 102.6(3) . . ?
O8 W2 O1 103.2(3) . 2_755 ?
O7 W2 O1 87.5(3) . 2_755 ?
O8 W2 O6 102.6(3) . . ?
O7 W2 O6 87.8(3) . . ?
O1 W2 O6 154.2(2) 2_755 . ?
O8 W2 O4 103.6(3) . 2_755 ?
O7 W2 O4 153.9(2) . 2_755 ?
O1 W2 O4 86.8(3) 2_755 2_755 ?
O6 W2 O4 86.3(3) . 2_755 ?
O8 W2 O10 179.6(2) . . ?
O7 W2 O10 77.09(17) . . ?
O1 W2 O10 77.12(18) 2_755 . ?
O6 W2 O10 77.09(17) . . ?
O4 W2 O10 76.76(18) 2_755 . ?
O9 W3 O5 104.0(3) . . ?
O9 W3 O4 104.0(3) . . ?
O5 W3 O4 87.2(3) . . ?
O9 W3 O2 102.5(3) . . ?
O5 W3 O2 153.5(3) . . ?
O4 W3 O2 87.3(3) . . ?
O9 W3 O7 103.3(3) . . ?
O5 W3 O7 86.0(3) . . ?
O4 W3 O7 152.7(3) . . ?
O2 W3 O7 87.0(3) . . ?
O9 W3 O10 179.0(3) . . ?
O5 W3 O10 76.79(19) . . ?
O4 W3 O10 76.58(18) . . ?
O2 W3 O10 76.68(18) . . ?
O7 W3 O10 76.16(19) . . ?
V2 O1 W2 0.00(3) 2_755 2_755 ?
V2 O1 W1 116.4(3) 2_755 . ?
W2 O1 W1 116.4(3) 2_755 . ?
W1 O2 W3 116.2(3) . . ?
W3 O4 V2 116.4(3) . 2_755 ?
W3 O4 W2 116.4(3) . 2_755 ?
V2 O4 W2 0.00(4) 2_755 2_755 ?
W3 O5 V1 117.1(3) . 2_755 ?
W3 O5 W1 117.1(3) . 2_755 ?
V1 O5 W1 0.00(4) 2_755 2_755 ?
W2 O6 W1 116.0(3) . . ?
W2 O7 W3 117.0(3) . . ?
V2 O10 W2 0.00(3) 2_755 2_755 ?
V2 O10 W2 180.0 2_755 . ?
W2 O10 W2 180.0 2_755 . ?
V2 O10 V1 90.016(15) 2_755 2_755 ?
W2 O10 V1 90.016(15) 2_755 2_755 ?
W2 O10 V1 89.986(15) . 2_755 ?
V2 O10 W1 90.016(15) 2_755 2_755 ?
W2 O10 W1 90.016(15) 2_755 2_755 ?
W2 O10 W1 89.986(15) . 2_755 ?
V1 O10 W1 0.00(3) 2_755 2_755 ?
V2 O10 W1 89.984(15) 2_755 . ?
W2 O10 W1 89.984(15) 2_755 . ?
W2 O10 W1 90.014(15) . . ?
V1 O10 W1 180.0 2_755 . ?
W1 O10 W1 180.0 2_755 . ?
V2 O10 V3 89.787(16) 2_755 2_755 ?
W2 O10 V3 89.787(16) 2_755 2_755 ?
W2 O10 V3 90.213(16) . 2_755 ?
V1 O10 V3 90.297(17) 2_755 2_755 ?
W1 O10 V3 90.297(17) 2_755 2_755 ?
W1 O10 V3 89.703(17) . 2_755 ?
V2 O10 W3 89.787(16) 2_755 2_755 ?
W2 O10 W3 89.787(16) 2_755 2_755 ?
W2 O10 W3 90.213(16) . 2_755 ?
V1 O10 W3 90.297(17) 2_755 2_755 ?
W1 O10 W3 90.297(17) 2_755 2_755 ?
W1 O10 W3 89.703(17) . 2_755 ?
V3 O10 W3 0.00(2) 2_755 2_755 ?
V2 O10 W3 90.214(16) 2_755 . ?
W2 O10 W3 90.214(16) 2_755 . ?
W2 O10 W3 89.787(16) . . ?
V1 O10 W3 89.702(17) 2_755 . ?
W1 O10 W3 89.702(17) 2_755 . ?
W1 O10 W3 90.298(18) . . ?
V3 O10 W3 180.0 2_755 . ?
W3 O10 W3 180.0 2_755 . ?
C2 C1 C10 122.3(8) 1_465 . ?
C2 C1 C6 120.0(8) 1_465 2_655 ?
C10 C1 C6 117.8(8) . 2_655 ?
C1 C2 C3 118.7(8) 1_645 . ?
C1 C2 C19 119.7(8) 1_645 . ?
C3 C2 C19 121.5(8) . . ?
C4 C3 C2 121.4(9) 2_745 . ?
C3 C4 C5 120.5(9) 2_745 . ?
C4 C5 C6 120.9(9) . . ?
C7 C6 C5 120.3(8) . . ?
C7 C6 C1 121.2(8) . 2_655 ?
C5 C6 C1 118.5(9) . 2_655 ?
C8 C7 C6 118.9(9) 2_655 . ?
C9 C8 C7 122.0(9) . 2_655 ?
C8 C9 C10 120.8(9) . . ?
C9 C10 C1 119.2(8) . . ?
C9 C10 C11 123.8(8) . 1_565 ?
C1 C10 C11 117.0(8) . 1_565 ?
C20 C11 C12 119.2(8) . . ?
C20 C11 C10 121.1(8) . 1_545 ?
C12 C11 C10 119.7(8) . 1_545 ?
C13 C12 C11 120.6(9) . . ?
C14 C13 C12 120.5(9) . . ?
C13 C14 C15 120.8(9) . . ?
C16 C15 C14 120.9(8) . . ?
C16 C15 C20 120.2(8) . . ?
C14 C15 C20 118.9(8) . . ?
C17 C16 C15 119.7(9) . . ?
C18 C17 C16 121.7(9) 1_455 . ?
C17 C18 C19 120.9(9) 1_655 . ?
C18 C19 C20 119.7(8) . 1_655 ?
C18 C19 C2 122.6(8) . . ?
C20 C19 C2 117.6(8) 1_655 . ?
C11 C20 C19 122.2(8) . 1_455 ?
C11 C20 C15 120.0(8) . . ?
C19 C20 C15 117.8(8) 1_455 . ?
C26 C21 C22 120.5(11) . . ?
C26 C21 C30 119.8(11) . 1_545 ?
C22 C21 C30 119.7(12) . 1_545 ?
C23 C22 C21 117.9(13) . . ?
C23 C22 C39 121.1(13) . 1_455 ?
C21 C22 C39 121.0(11) . 1_455 ?
C24 C23 C22 122.4(14) . . ?
C23 C24 C25 119.2(14) . . ?
C24 C25 C26 120.4(16) . . ?
C21 C26 C25 119.5(13) . . ?
C21 C26 C27 120.6(12) . . ?
C25 C26 C27 119.8(14) . . ?
C28 C27 C26 119.6(14) 1_545 . ?
C27 C28 C29 120.4(13) 1_565 . ?
C28 C29 C30 121.5(12) . . ?
C29 C30 C21 118.1(12) . 1_565 ?
C29 C30 C31 121.5(11) . . ?
C21 C30 C31 120.4(11) 1_565 . ?
C32 C31 C40 117.1(12) . 1_465 ?
C32 C31 C30 123.7(11) . . ?
C40 C31 C30 119.2(11) 1_465 . ?
C33 C32 C31 124.3(13) . . ?
C34 C33 C32 117.3(14) 1_465 . ?
C33 C34 C35 124.4(15) 1_645 . ?
C36 C35 C40 120.5(15) . . ?
C36 C35 C34 122.6(16) . . ?
C40 C35 C34 116.9(13) . . ?
C37 C36 C35 120.2(16) . . ?
C38 C37 C36 120.1(15) . . ?
C37 C38 C39 123.7(16) . . ?
C38 C39 C40 116.7(15) . . ?
C38 C39 C22 124.9(14) . 1_655 ?
C40 C39 C22 118.4(11) . 1_655 ?
C35 C40 C39 118.8(12) . . ?
C35 C40 C31 119.9(12) . 1_645 ?
C39 C40 C31 121.3(13) . 1_645 ?
C50 C41 C42 121.6(10) 1_554 2_655 ?
C50 C41 C46 119.5(10) 1_554 . ?
C42 C41 C46 118.8(10) 2_655 . ?
C43 C42 C41 120.0(10) 2_655 2_655 ?
C43 C42 C50 123.0(10) 2_655 . ?
C41 C42 C50 117.0(9) 2_655 . ?
C42 C43 C44 121.9(11) 2_655 . ?
C45 C44 C43 120.1(12) . . ?
C44 C45 C46 122.4(11) . . ?
C47 C46 C45 124.3(11) . . ?
C47 C46 C41 118.9(11) . . ?
C45 C46 C41 116.8(11) . . ?
C48 C47 C46 123.1(12) 1_554 . ?
C47 C48 C49 119.3(13) 1_556 . ?
C48 C49 C50 121.5(12) . . ?
C41 C50 C49 117.6(11) 1_556 . ?
C41 C50 C42 121.4(9) 1_556 . ?
C49 C50 C42 121.0(10) . . ?

loop_
_geom_bond_atom_site_label_1
_geom_bond_atom_site_label_2
_geom_bond_distance
_geom_bond_site_symmetry_2
_geom_bond_publ_flag
W1 O3 1.683(7) . ?
W1 O5 1.922(6) 2_755 ?
W1 O6 1.925(6) . ?
W1 O2 1.926(7) . ?
W1 O1 1.933(6) . ?
W1 O10 2.3053(4) . ?
W2 O8 1.683(6) . ?
W2 O7 1.889(6) . ?
W2 O1 1.900(6) 2_755 ?
W2 O6 1.916(6) . ?
W2 O4 1.922(6) 2_755 ?
W2 O10 2.3023(4) . ?
W3 O9 1.688(7) . ?
W3 O5 1.894(6) . ?
W3 O4 1.921(6) . ?
W3 O2 1.928(7) . ?
W3 O7 1.929(6) . ?
W3 O10 2.3100(5) . ?
O1 V2 1.900(6) 2_755 ?
O1 W2 1.900(6) 2_755 ?
O4 V2 1.922(6) 2_755 ?
O4 W2 1.922(6) 2_755 ?
O5 V1 1.922(6) 2_755 ?
O5 W1 1.922(6) 2_755 ?
O10 V2 2.3023(4) 2_755 ?
O10 W2 2.3023(4) 2_755 ?
O10 V1 2.3053(4) 2_755 ?
O10 W1 2.3053(4) 2_755 ?
O10 V3 2.3100(5) 2_755 ?
O10 W3 2.3100(5) 2_755 ?
C1 C2 1.400(12) 1_465 ?
C1 C10 1.420(11) . ?
C1 C6 1.440(12) 2_655 ?
C2 C1 1.400(12) 1_645 ?
C2 C3 1.418(12) . ?
C2 C19 1.451(12) . ?
C3 C4 1.372(13) 2_745 ?
C4 C3 1.372(13) 2_745 ?
C4 C5 1.380(13) . ?
C5 C6 1.408(13) . ?
C6 C7 1.392(13) . ?
C6 C1 1.440(12) 2_655 ?
C7 C8 1.384(13) 2_655 ?
C8 C9 1.363(13) . ?
C8 C7 1.384(13) 2_655 ?
C9 C10 1.415(12) . ?
C10 C11 1.448(12) 1_565 ?
C11 C20 1.374(12) . ?
C11 C12 1.424(12) . ?
C11 C10 1.448(12) 1_545 ?
C12 C13 1.395(13) . ?
C13 C14 1.361(14) . ?
C14 C15 1.408(12) . ?
C15 C16 1.403(13) . ?
C15 C20 1.442(12) . ?
C16 C17 1.386(14) . ?
C17 C18 1.353(14) 1_455 ?
C18 C17 1.353(14) 1_655 ?
C18 C19 1.415(13) . ?
C19 C20 1.418(12) 1_655 ?
C20 C19 1.418(12) 1_455 ?
C21 C26 1.363(17) . ?
C21 C22 1.409(16) . ?
C21 C30 1.436(16) 1_545 ?
C22 C23 1.380(17) . ?
C22 C39 1.487(19) 1_455 ?
C23 C24 1.36(2) . ?
C24 C25 1.37(2) . ?
C25 C26 1.402(18) . ?
C26 C27 1.411(19) . ?
C27 C28 1.370(19) 1_545 ?
C28 C27 1.370(19) 1_565 ?
C28 C29 1.378(18) . ?
C29 C30 1.384(16) . ?
C30 C21 1.436(16) 1_565 ?
C30 C31 1.454(16) . ?
C31 C32 1.385(17) . ?
C31 C40 1.441(16) 1_465 ?
C32 C33 1.355(18) . ?
C33 C34 1.35(2) 1_465 ?
C34 C33 1.35(2) 1_645 ?
C34 C35 1.41(2) . ?
C35 C36 1.38(2) . ?
C35 C40 1.403(19) . ?
C36 C37 1.35(2) . ?
C37 C38 1.34(2) . ?
C38 C39 1.395(17) . ?
C39 C40 1.416(18) . ?
C39 C22 1.487(19) 1_655 ?
C40 C31 1.441(16) 1_645 ?
C41 C50 1.400(14) 1_554 ?
C41 C42 1.422(14) 2_655 ?
C41 C46 1.454(15) . ?
C42 C43 1.354(14) 2_655 ?
C42 C41 1.421(14) 2_655 ?
C42 C50 1.457(14) . ?
C43 C42 1.354(14) 2_655 ?
C43 C44 1.406(16) . ?
C44 C45 1.326(17) . ?
C45 C46 1.435(17) . ?
C46 C47 1.388(18) . ?
C47 C48 1.331(18) 1_554 ?
C48 C47 1.331(18) 1_556 ?
C48 C49 1.414(18) . ?
C49 C50 1.438(15) . ?
C50 C41 1.400(14) 1_556 ?
